data_7028611
loop_
_publ_author_name
'Han, Xiaoyan'
'Weng, Zhiqiang'
'Young, David James'
'Jin, Guo-Xin'
'Hor, T. S. Andy'

_publ_section_title
;
 Stoichiometric sensitivity and structural diversity in click-active
 copper(I) N,S-heterocyclic carbene complexes.
;
_journal_issue 3
_journal_name_full 'Dalton transactions (Cambridge, England : 2003)'
_journal_page_first 1305
_journal_page_last 1312
_journal_paper_doi 10.1039/c3dt52059e
_journal_volume 43
_journal_year 2014
_chemical_formula_sum 'C26 H31 Br Cu2 N2 O S2'
_chemical_formula_weight 658.64
_chemical_name_systematic
; 
 ? 
;
_space_group_IT_number 14
_symmetry_cell_setting monoclinic
_symmetry_space_group_name_Hall '-P 2ybc'
_symmetry_space_group_name_H-M 'P 1 21/c 1'
_atom_sites_solution_hydrogens geom
_atom_sites_solution_primary direct
_atom_sites_solution_secondary difmap
_audit_creation_method SHELXL-97
_cell_angle_alpha 90.00
_cell_angle_beta 96.819(2)
_cell_angle_gamma 90.00
_cell_formula_units_Z 4
_cell_length_a 9.3023(6)
_cell_length_b 21.4109(15)
_cell_length_c 14.8244(9)
_cell_measurement_reflns_used 2946
_cell_measurement_temperature 295(2)
_cell_measurement_theta_max 21.74
_cell_measurement_theta_min 2.20
_cell_volume 2931.7(3)
_computing_cell_refinement 'Bruker SMART'
_computing_data_collection 'Bruker SMART'
_computing_data_reduction 'Bruker SAINT'
_computing_molecular_graphics 'Bruker SHELXTL'
_computing_publication_material 'Bruker SHELXTL'
_computing_structure_refinement 'SHELXL-97 (Sheldrick, 1997)'
_computing_structure_solution 'SHELXS-97 (Sheldrick, 1990)'
_diffrn_ambient_temperature 295(2)
_diffrn_measured_fraction_theta_full 0.999
_diffrn_measured_fraction_theta_max 0.999
_diffrn_measurement_device_type 'CCD area detector'
_diffrn_measurement_method 'phi and omega scans'
_diffrn_radiation_monochromator graphite
_diffrn_radiation_source 'fine-focus sealed tube'
_diffrn_radiation_type MoK\a
_diffrn_radiation_wavelength 0.71073
_diffrn_reflns_av_R_equivalents 0.0412
_diffrn_reflns_av_sigmaI/netI 0.0557
_diffrn_reflns_limit_h_max 12
_diffrn_reflns_limit_h_min -11
_diffrn_reflns_limit_k_max 25
_diffrn_reflns_limit_k_min -27
_diffrn_reflns_limit_l_max 19
_diffrn_reflns_limit_l_min -12
_diffrn_reflns_number 20626
_diffrn_reflns_theta_full 27.50
_diffrn_reflns_theta_max 27.50
_diffrn_reflns_theta_min 1.68
_exptl_absorpt_coefficient_mu 2.976
_exptl_absorpt_correction_T_max 0.8416
_exptl_absorpt_correction_T_min 0.4688
_exptl_absorpt_correction_type multi-scan
_exptl_absorpt_process_details 'Sadabs, (Sheldrick 2001)'
_exptl_crystal_colour 'Light Yellow'
_exptl_crystal_density_diffrn 1.492
_exptl_crystal_density_meas ?
_exptl_crystal_density_method 'not measured'
_exptl_crystal_description Block
_exptl_crystal_F_000 1336
_exptl_crystal_size_max 0.30
_exptl_crystal_size_mid 0.10
_exptl_crystal_size_min 0.06
_refine_diff_density_max 0.675
_refine_diff_density_min -0.392
_refine_diff_density_rms 0.079
_refine_ls_extinction_method none
_refine_ls_goodness_of_fit_ref 1.001
_refine_ls_hydrogen_treatment constr
_refine_ls_matrix_type full
_refine_ls_number_parameters 335
_refine_ls_number_reflns 6713
_refine_ls_number_restraints 71
_refine_ls_restrained_S_all 1.011
_refine_ls_R_factor_all 0.1113
_refine_ls_R_factor_gt 0.0577
_refine_ls_shift/su_max 0.001
_refine_ls_shift/su_mean 0.000
_refine_ls_structure_factor_coef Fsqd
_refine_ls_weighting_details 'calc w=1/[\s^2^(Fo^2^)+(0.0921P)^2^+0.0000P] where P=(Fo^2^+2Fc^2^)/3'
_refine_ls_weighting_scheme calc
_refine_ls_wR_factor_gt 0.1549
_refine_ls_wR_factor_ref 0.1776
_reflns_number_gt 3539
_reflns_number_total 6713
_reflns_threshold_expression >2sigma(I)
_cod_data_source_file c3dt52059e.txt
_cod_data_source_block 9095
_cod_depositor_comments
;
The following automatic conversions were performed:

'_symmetry_cell_setting' value 'Monoclinic' changed to 'monoclinic'
according to
/usr/data/users/saulius/automatic-downloads/current/RSC/lib/dictionaries/cif_core.dic
dictionary named 'cif_core.dic' version 2.4.2 from
2011-04-26.

'_exptl_absorpt_correction_type' value 'Multi-scan'
changed to 'multi-scan' according to
/usr/data/users/saulius/automatic-downloads/current/RSC/lib/dictionaries/cif_core.dic
dictionary named 'cif_core.dic' version 2.4.2 from 2011-04-26.

Automatic conversion script
Id: cif_fix_values 2281 2013-09-26 08:29:07Z andrius 

The following automatic conversions were performed:

'_exptl_crystal_density_meas' value 'Not Measured' was changed to '?'
- the value is perceived as not measured.

Automatic conversion script
Id: cif_fix_values 3008 2015-01-20 13:52:24Z robertas 
;
_cod_original_sg_symbol_H-M P2(1)/c
_cod_database_code 7028611

loop_
_symmetry_equiv_pos_as_xyz
'x, y, z'
'-x, y+1/2, -z+1/2'
'-x, -y, -z'
'x, -y-1/2, z-1/2'

loop_
_atom_site_label
_atom_site_type_symbol
_atom_site_fract_x
_atom_site_fract_y
_atom_site_fract_z
_atom_site_U_iso_or_equiv
_atom_site_adp_type
_atom_site_occupancy
_atom_site_symmetry_multiplicity
_atom_site_calc_flag
_atom_site_refinement_flags
_atom_site_disorder_assembly
_atom_site_disorder_group
Cu1 Cu 0.06098(7) 0.62561(3) 0.64958(4) 0.0818(2) Uani 1 1 d . . .
Cu2 Cu 0.33803(7) 0.61656(4) 0.77456(5) 0.0912(3) Uani 1 1 d . . .
Br1 Br 0.22009(6) 0.72366(3) 0.72798(4) 0.0839(2) Uani 1 1 d . . .
S1 S -0.24496(14) 0.64578(7) 0.53573(9) 0.0810(4) Uani 1 1 d . . .
S2 S 0.68018(16) 0.60054(8) 0.78983(10) 0.0906(5) Uani 1 1 d . A .
N1 N -0.0212(4) 0.68072(19) 0.4731(3) 0.0673(10) Uani 1 1 d . . .
N2 N 0.5649(4) 0.6478(2) 0.9162(3) 0.0753(11) Uani 1 1 d D . .
O1 O 0.1638(3) 0.57253(17) 0.7347(2) 0.0770(9) Uani 1 1 d . B .
C1 C -0.0593(5) 0.6539(2) 0.5478(3) 0.0726(13) Uani 1 1 d . . .
C2 C -0.1324(5) 0.6958(2) 0.4038(3) 0.0655(12) Uani 1 1 d . . .
C3 C -0.1180(6) 0.7239(2) 0.3224(4) 0.0758(13) Uani 1 1 d . . .
H3 H -0.0272 0.7340 0.3063 0.091 Uiso 1 1 calc R . .
C4 C -0.2421(7) 0.7366(3) 0.2650(4) 0.0878(16) Uani 1 1 d . . .
H4 H -0.2355 0.7560 0.2095 0.105 Uiso 1 1 calc R . .
C5 C -0.3774(7) 0.7208(3) 0.2895(4) 0.0906(17) Uani 1 1 d . . .
H5 H -0.4600 0.7299 0.2499 0.109 Uiso 1 1 calc R . .
C6 C -0.3916(6) 0.6923(3) 0.3699(4) 0.0804(15) Uani 1 1 d . . .
H6 H -0.4824 0.6817 0.3856 0.096 Uiso 1 1 calc R . .
C7 C -0.2664(5) 0.6794(2) 0.4283(3) 0.0676(12) Uani 1 1 d . . .
C8 C 0.1337(5) 0.6943(3) 0.4641(4) 0.0829(15) Uani 1 1 d . . .
H8A H 0.1391 0.7308 0.4260 0.099 Uiso 1 1 calc R . .
H8B H 0.1840 0.7039 0.5236 0.099 Uiso 1 1 calc R . .
C9 C 0.2045(6) 0.6432(3) 0.4259(5) 0.1028(19) Uani 1 1 d . . .
H9 H 0.1780 0.6346 0.3647 0.123 Uiso 1 1 calc R . .
C10 C 0.3050(9) 0.6071(4) 0.4705(8) 0.153(4) Uani 1 1 d . . .
H10 H 0.3363 0.6160 0.5311 0.183 Uiso 1 1 calc R . .
C11 C 0.3680(11) 0.5541(5) 0.4281(8) 0.207(5) Uani 1 1 d . . .
H11A H 0.3078 0.5181 0.4321 0.311 Uiso 1 1 calc R . .
H11B H 0.4629 0.5459 0.4588 0.311 Uiso 1 1 calc R . .
H11C H 0.3749 0.5635 0.3654 0.311 Uiso 1 1 calc R . .
C12 C 0.5250(5) 0.6241(3) 0.8321(4) 0.0768(14) Uani 1 1 d . A .
C13 C 0.7120(5) 0.6482(2) 0.9494(3) 0.0699(13) Uani 1 1 d . A .
C14 C 0.7761(6) 0.6701(3) 1.0317(4) 0.0834(15) Uani 1 1 d . . .
H14 H 0.7201 0.6865 1.0740 0.100 Uiso 1 1 calc R A .
C15 C 0.9227(6) 0.6674(3) 1.0502(4) 0.0934(17) Uani 1 1 d . A .
H15 H 0.9677 0.6813 1.1060 0.112 Uiso 1 1 calc R . .
C16 C 1.0025(6) 0.6446(3) 0.9877(5) 0.104(2) Uani 1 1 d . . .
H16 H 1.1026 0.6439 1.0016 0.124 Uiso 1 1 calc R A .
C17 C 0.9437(6) 0.6223(3) 0.9045(5) 0.0945(17) Uani 1 1 d . A .
H17 H 1.0020 0.6070 0.8628 0.113 Uiso 1 1 calc R . .
C18 C 0.7937(5) 0.6235(2) 0.8850(4) 0.0746(13) Uani 1 1 d . . .
C19A C 0.4408(19) 0.6677(9) 0.9639(13) 0.082(6) Uani 0.50 1 d PDU A 1
H19A H 0.4650 0.7056 0.9983 0.098 Uiso 0.50 1 calc PR A 1
H19B H 0.3568 0.6760 0.9202 0.098 Uiso 0.50 1 calc PR A 1
C20A C 0.4103(19) 0.6174(9) 1.0242(10) 0.098(5) Uani 0.50 1 d PDU A 1
H20A H 0.4029 0.5762 1.0045 0.117 Uiso 0.50 1 calc PR A 1
C21A C 0.3933(15) 0.6330(8) 1.1095(9) 0.112(5) Uani 0.50 1 d PDU A 1
H21A H 0.4133 0.6743 1.1262 0.135 Uiso 0.50 1 calc PR A 1
C22A C 0.346(2) 0.5917(9) 1.1802(11) 0.134(6) Uani 0.50 1 d PDU A 1
H22A H 0.2424 0.5883 1.1719 0.201 Uiso 0.50 1 calc PR A 1
H22B H 0.3769 0.6089 1.2391 0.201 Uiso 0.50 1 calc PR A 1
H22C H 0.3880 0.5510 1.1755 0.201 Uiso 0.50 1 calc PR A 1
C19B C 0.469(2) 0.6850(8) 0.9710(14) 0.094(7) Uani 0.50 1 d PDU A 2
H19C H 0.5248 0.7204 0.9971 0.112 Uiso 0.50 1 calc PR A 2
H19D H 0.3897 0.7015 0.9298 0.112 Uiso 0.50 1 calc PR A 2
C20B C 0.4091(17) 0.6523(7) 1.0445(11) 0.098(5) Uani 0.50 1 d PDU A 2
H20B H 0.3635 0.6751 1.0864 0.117 Uiso 0.50 1 calc PR A 2
C21B C 0.418(2) 0.5897(8) 1.0527(17) 0.159(9) Uani 0.50 1 d PDU A 2
H21B H 0.4749 0.5678 1.0159 0.191 Uiso 0.50 1 calc PR A 2
C22B C 0.340(2) 0.5542(13) 1.1192(16) 0.195(10) Uani 0.50 1 d PDU A 2
H22D H 0.2851 0.5827 1.1515 0.293 Uiso 0.50 1 calc PR A 2
H22E H 0.4091 0.5327 1.1615 0.293 Uiso 0.50 1 calc PR A 2
H22F H 0.2759 0.5244 1.0871 0.293 Uiso 0.50 1 calc PR A 2
C23 C 0.1558(6) 0.5064(3) 0.7349(4) 0.1021(18) Uani 1 1 d D . .
C24A C 0.0052(9) 0.4856(6) 0.7515(9) 0.151(3) Uiso 0.50 1 d PD B 1
H24A H -0.0645 0.5015 0.7041 0.226 Uiso 0.50 1 calc PR B 1
H24B H -0.0162 0.5014 0.8091 0.226 Uiso 0.50 1 calc PR B 1
H24C H 0.0009 0.4408 0.7518 0.226 Uiso 0.50 1 calc PR B 1
C25A C 0.2617(13) 0.4793(6) 0.8083(8) 0.151(3) Uiso 0.50 1 d PD B 1
H25A H 0.2390 0.4936 0.8664 0.226 Uiso 0.50 1 calc PR B 1
H25B H 0.3578 0.4925 0.7997 0.226 Uiso 0.50 1 calc PR B 1
H25C H 0.2562 0.4346 0.8060 0.226 Uiso 0.50 1 calc PR B 1
C26A C 0.1845(16) 0.4824(6) 0.6433(6) 0.151(3) Uiso 0.50 1 d PD B 1
H26A H 0.1159 0.5004 0.5971 0.226 Uiso 0.50 1 calc PR B 1
H26B H 0.1751 0.4378 0.6419 0.226 Uiso 0.50 1 calc PR B 1
H26C H 0.2808 0.4938 0.6325 0.226 Uiso 0.50 1 calc PR B 1
C24B C 0.0083(10) 0.4848(6) 0.6956(9) 0.151(3) Uiso 0.50 1 d PD B 2
H24D H -0.0628 0.5010 0.7314 0.226 Uiso 0.50 1 calc PR B 2
H24E H 0.0051 0.4400 0.6960 0.226 Uiso 0.50 1 calc PR B 2
H24F H -0.0119 0.4997 0.6343 0.226 Uiso 0.50 1 calc PR B 2
C25B C 0.1841(15) 0.4855(6) 0.8341(5) 0.151(3) Uiso 0.50 1 d PD B 2
H25D H 0.2794 0.4984 0.8591 0.226 Uiso 0.50 1 calc PR B 2
H25E H 0.1770 0.4409 0.8373 0.226 Uiso 0.50 1 calc PR B 2
H25F H 0.1137 0.5042 0.8681 0.226 Uiso 0.50 1 calc PR B 2
C26B C 0.2740(13) 0.4814(6) 0.6845(9) 0.151(3) Uiso 0.50 1 d PD B 2
H26D H 0.3661 0.4954 0.7136 0.226 Uiso 0.50 1 calc PR B 2
H26E H 0.2604 0.4963 0.6230 0.226 Uiso 0.50 1 calc PR B 2
H26F H 0.2711 0.4366 0.6847 0.226 Uiso 0.50 1 calc PR B 2

loop_
_atom_site_aniso_label
_atom_site_aniso_U_11
_atom_site_aniso_U_22
_atom_site_aniso_U_33
_atom_site_aniso_U_23
_atom_site_aniso_U_13
_atom_site_aniso_U_12
Cu1 0.0609(4) 0.1040(6) 0.0770(4) 0.0067(3) -0.0058(3) 0.0100(3)
Cu2 0.0549(4) 0.1235(7) 0.0906(5) 0.0035(4) -0.0110(3) -0.0119(4)
Br1 0.0640(3) 0.0786(4) 0.1047(5) -0.0127(3) -0.0082(3) 0.0014(3)
S1 0.0579(7) 0.1006(11) 0.0834(9) 0.0047(7) 0.0036(6) -0.0067(7)
S2 0.0716(9) 0.0953(11) 0.1022(11) -0.0170(8) -0.0010(7) 0.0026(8)
N1 0.050(2) 0.074(3) 0.077(3) -0.001(2) 0.0000(18) -0.0018(19)
N2 0.046(2) 0.094(3) 0.085(3) 0.016(2) 0.0041(19) 0.004(2)
O1 0.0565(18) 0.071(2) 0.098(2) 0.0074(17) -0.0131(16) -0.0052(16)
C1 0.058(3) 0.079(3) 0.078(3) -0.002(3) -0.009(2) -0.002(2)
C2 0.054(3) 0.068(3) 0.072(3) -0.006(2) -0.004(2) 0.004(2)
C3 0.075(3) 0.074(3) 0.079(3) -0.004(3) 0.008(3) 0.008(3)
C4 0.094(4) 0.087(4) 0.077(4) -0.002(3) -0.011(3) 0.013(3)
C5 0.077(4) 0.098(4) 0.088(4) -0.018(3) -0.027(3) 0.015(3)
C6 0.056(3) 0.088(4) 0.094(4) -0.017(3) -0.003(3) 0.001(3)
C7 0.051(3) 0.077(3) 0.073(3) -0.013(2) 0.000(2) 0.000(2)
C8 0.049(3) 0.101(4) 0.097(4) 0.006(3) 0.001(2) -0.004(3)
C9 0.062(3) 0.115(5) 0.133(5) -0.003(4) 0.017(3) 0.006(4)
C10 0.091(5) 0.127(7) 0.255(10) 0.055(7) 0.081(6) 0.028(5)
C11 0.122(8) 0.162(9) 0.349(16) 0.054(10) 0.074(9) 0.048(7)
C12 0.052(3) 0.085(4) 0.089(4) 0.004(3) -0.006(2) -0.001(3)
C13 0.045(2) 0.082(3) 0.082(3) 0.016(3) 0.001(2) 0.002(2)
C14 0.066(3) 0.103(4) 0.077(3) 0.007(3) -0.008(3) -0.002(3)
C15 0.064(3) 0.116(5) 0.095(4) 0.015(3) -0.015(3) -0.006(3)
C16 0.050(3) 0.124(5) 0.128(6) 0.026(4) -0.022(3) -0.006(3)
C17 0.058(3) 0.098(4) 0.128(5) 0.006(4) 0.017(3) 0.006(3)
C18 0.049(3) 0.076(3) 0.098(4) 0.003(3) 0.003(2) 0.002(2)
C19A 0.046(8) 0.126(11) 0.074(9) -0.002(8) 0.010(7) -0.010(8)
C20A 0.065(8) 0.083(10) 0.145(14) -0.019(10) 0.008(8) 0.018(9)
C21A 0.074(8) 0.128(11) 0.132(11) 0.020(10) 0.002(8) -0.013(8)
C22A 0.128(12) 0.163(15) 0.115(11) 0.023(11) 0.029(10) -0.013(11)
C19B 0.040(7) 0.140(14) 0.097(11) 0.007(9) -0.008(6) -0.004(9)
C20B 0.070(8) 0.135(13) 0.087(9) 0.000(9) 0.005(7) 0.001(10)
C21B 0.112(12) 0.156(16) 0.206(17) 0.074(13) 0.008(11) 0.060(11)
C22B 0.154(16) 0.24(2) 0.180(17) 0.071(17) -0.021(15) 0.009(17)
C23 0.091(4) 0.086(5) 0.129(5) -0.007(3) 0.011(4) 0.007(3)

loop_
_atom_type_symbol
_atom_type_description
_atom_type_scat_dispersion_real
_atom_type_scat_dispersion_imag
_atom_type_scat_source
C C 0.0033 0.0016 'International Tables Vol C Tables 4.2.6.8 and 6.1.1.4'
H H 0.0000 0.0000 'International Tables Vol C Tables 4.2.6.8 and 6.1.1.4'
N N 0.0061 0.0033 'International Tables Vol C Tables 4.2.6.8 and 6.1.1.4'
S S 0.1246 0.1234 'International Tables Vol C Tables 4.2.6.8 and 6.1.1.4'
Cu Cu 0.3201 1.2651 'International Tables Vol C Tables 4.2.6.8 and 6.1.1.4'
Br Br -0.2901 2.4595 'International Tables Vol C Tables 4.2.6.8 and 6.1.1.4'
O O 0.0106 0.0060 'International Tables Vol C Tables 4.2.6.8 and 6.1.1.4'

loop_
_geom_angle_atom_site_label_1
_geom_angle_atom_site_label_2
_geom_angle_atom_site_label_3
_geom_angle
C1 Cu1 O1 161.5(2)
C1 Cu1 Br1 109.57(16)
O1 Cu1 Br1 88.41(11)
C1 Cu1 Cu2 155.29(17)
O1 Cu1 Cu2 37.97(10)
Br1 Cu1 Cu2 53.62(2)
C12 Cu2 O1 154.6(2)
C12 Cu2 Br1 112.91(17)
O1 Cu2 Br1 92.14(11)
C12 Cu2 Cu1 166.28(17)
O1 Cu2 Cu1 37.19(10)
Br1 Cu2 Cu1 58.26(2)
Cu2 Br1 Cu1 68.12(2)
C1 S1 C7 93.3(2)
C12 S2 C18 94.4(3)
C1 N1 C2 117.5(4)
C1 N1 C8 120.9(4)
C2 N1 C8 121.6(4)
C12 N2 C13 118.4(4)
C12 N2 C19A 113.7(10)
C13 N2 C19A 127.9(10)
C12 N2 C19B 125.5(10)
C13 N2 C19B 115.0(10)
C19A N2 C19B 17.7(14)
C23 O1 Cu1 125.8(3)
C23 O1 Cu2 122.4(3)
Cu1 O1 Cu2 104.84(17)
N1 C1 S1 108.6(3)
N1 C1 Cu1 128.2(4)
S1 C1 Cu1 123.2(3)
C3 C2 C7 121.9(5)
C3 C2 N1 127.2(5)
C7 C2 N1 110.9(4)
C2 C3 C4 117.9(5)
C3 C4 C5 120.5(6)
C6 C5 C4 121.5(5)
C5 C6 C7 118.2(5)
C2 C7 C6 119.9(5)
C2 C7 S1 109.7(3)
C6 C7 S1 130.4(4)
C9 C8 N1 112.5(5)
C10 C9 C8 125.4(8)
C9 C10 C11 122.4(11)
N2 C12 S2 107.2(3)
N2 C12 Cu2 126.6(4)
S2 C12 Cu2 126.2(3)
C14 C13 C18 121.5(5)
C14 C13 N2 128.1(5)
C18 C13 N2 110.4(4)
C15 C14 C13 118.9(6)
C16 C15 C14 119.9(6)
C15 C16 C17 123.4(5)
C16 C17 C18 117.5(6)
C17 C18 C13 118.7(5)
C17 C18 S2 131.6(5)
C13 C18 S2 109.7(3)
C20A C19A N2 107.5(12)
C21A C20A C19A 116.9(16)
C20A C21A C22A 126.9(17)
C20B C19B N2 117.0(15)
C21B C20B C19B 121(2)
C20B C21B C22B 122(2)
O1 C23 C25A 111.0(7)
O1 C23 C24B 110.7(7)
C25A C23 C24B 131.1(9)
O1 C23 C26B 108.2(7)
C25A C23 C26B 76.4(7)
C24B C23 C26B 112.8(6)
O1 C23 C26A 108.8(7)
C25A C23 C26A 110.6(6)
C24B C23 C26A 78.2(7)
C26B C23 C26A 37.8(7)
O1 C23 C24A 110.1(7)
C25A C23 C24A 108.0(6)
C24B C23 C24A 32.1(7)
C26B C23 C24A 136.2(8)
C26A C23 C24A 108.2(6)
O1 C23 C25B 107.0(6)
C25A C23 C25B 33.2(7)
C24B C23 C25B 109.2(6)
C26B C23 C25B 108.8(6)
C26A C23 C25B 137.7(8)
C24A C23 C25B 79.4(7)

loop_
_geom_bond_atom_site_label_1
_geom_bond_atom_site_label_2
_geom_bond_distance
Cu1 C1 1.869(5)
Cu1 O1 1.874(3)
Cu1 Br1 2.7460(9)
Cu1 Cu2 2.9964(8)
Cu2 C12 1.852(5)
Cu2 O1 1.907(3)
Cu2 Br1 2.5998(10)
S1 C1 1.724(5)
S1 C7 1.737(5)
S2 C12 1.716(5)
S2 C18 1.731(5)
N1 C1 1.332(6)
N1 C2 1.407(5)
N1 C8 1.491(6)
N2 C12 1.356(7)
N2 C13 1.398(6)
N2 C19A 1.485(9)
N2 C19B 1.501(9)
O1 C23 1.418(7)
C2 C3 1.369(7)
C2 C7 1.385(6)
C3 C4 1.378(7)
C4 C5 1.393(8)
C5 C6 1.359(8)
C6 C7 1.394(6)
C8 C9 1.428(8)
C9 C10 1.328(10)
C10 C11 1.452(12)
C13 C14 1.375(7)
C13 C18 1.392(7)
C14 C15 1.360(7)
C15 C16 1.346(9)
C16 C17 1.374(9)
C17 C18 1.391(7)
C19A C20A 1.449(10)
C20A C21A 1.335(9)
C21A C22A 1.479(9)
C19B C20B 1.462(10)
C20B C21B 1.347(10)
C21B C22B 1.500(10)
C23 C25A 1.495(5)
C23 C24B 1.498(5)
C23 C26B 1.500(5)
C23 C26A 1.505(5)
C23 C24A 1.517(5)
C23 C25B 1.529(5)
